data_7059245
loop_
_publ_author_name
'Dinda, Soumitra'
'Roy, Syamantak'
'Patra, Sarat Chandra'
'Bhandary, Subhrajyoti'
'Pramanik, Kausikisankar'
'Ganguly, Sanjib'

_publ_section_title
;
 Polyaromatic hydrocarbon derivatized azo-oximes of cobalt(iii) for the
 ligand-redox controlled electrocatalytic oxygen reduction reaction
;
_journal_issue 9
_journal_name_full 'New Journal of Chemistry'
_journal_page_first 3737
_journal_page_last 3747
_journal_paper_doi 10.1039/C9NJ05527D
_journal_volume 44
_journal_year 2020
_chemical_formula_moiety 'C39 H30 Co N9 O3'
_chemical_formula_sum 'C39 H30 Co N9 O3'
_chemical_formula_weight 731.65
_space_group_crystal_system triclinic
_space_group_IT_number 2
_space_group_name_Hall '-P 1'
_space_group_name_H-M_alt 'P -1'
_atom_sites_solution_hydrogens geom
_audit_creation_date 2019-08-02
_audit_creation_method
;
Olex2 1.2
(compiled 2018.05.29 svn.r3508 for OlexSys, GUI svn.r5506)
;
_audit_update_record
;
2019-08-02 deposited with the CCDC.	2020-01-28 downloaded from the CCDC.
;
_cell_angle_alpha 110.18(4)
_cell_angle_beta 103.35(4)
_cell_angle_gamma 92.43(5)
_cell_formula_units_Z 4
_cell_length_a 13.410(13)
_cell_length_b 14.787(14)
_cell_length_c 20.20(2)
_cell_measurement_reflns_used 40582
_cell_measurement_temperature 151(2)
_cell_measurement_theta_max 26.455
_cell_measurement_theta_min 2.226
_cell_volume 3625(6)
_computing_molecular_graphics 'Olex2 (Dolomanov et al., 2009)'
_computing_publication_material 'Olex2 (Dolomanov et al., 2009)'
_computing_structure_refinement 'ShelXL (Sheldrick, 2015)'
_computing_structure_solution 'SHELXT 2014/5 (Sheldrick, 2014)'
_diffrn_ambient_temperature 150.67
_diffrn_measured_fraction_theta_full 0.996
_diffrn_measured_fraction_theta_max 0.991
_diffrn_measurement_device_type 'CCD area-detector'
_diffrn_measurement_method 'phi and omega scans'
_diffrn_radiation_type MoK\a
_diffrn_radiation_wavelength 0.71073
_diffrn_reflns_av_R_equivalents 0.1536
_diffrn_reflns_av_unetI/netI 0.2039
_diffrn_reflns_Laue_measured_fraction_full 0.996
_diffrn_reflns_Laue_measured_fraction_max 0.991
_diffrn_reflns_limit_h_max 16
_diffrn_reflns_limit_h_min -16
_diffrn_reflns_limit_k_max 18
_diffrn_reflns_limit_k_min -18
_diffrn_reflns_limit_l_max 24
_diffrn_reflns_limit_l_min -25
_diffrn_reflns_number 40582
_diffrn_reflns_point_group_measured_fraction_full 0.996
_diffrn_reflns_point_group_measured_fraction_max 0.991
_diffrn_reflns_theta_full 25.242
_diffrn_reflns_theta_max 26.455
_diffrn_reflns_theta_min 2.226
_exptl_absorpt_coefficient_mu 0.524
_exptl_absorpt_correction_T_max 0.901
_exptl_absorpt_correction_T_min 0.828
_exptl_absorpt_correction_type empirical
_exptl_absorpt_process_details 'sadabs(sheldrick, 1996)'
_exptl_crystal_density_diffrn 1.341
_exptl_crystal_description prism
_exptl_crystal_F_000 1576
_exptl_crystal_size_max 0.40
_exptl_crystal_size_mid 0.30
_exptl_crystal_size_min 0.20
_refine_diff_density_max 0.845
_refine_diff_density_min -0.749
_refine_diff_density_rms 0.087
_refine_ls_extinction_coef 0.0033(5)
_refine_ls_extinction_expression Fc^*^=kFc[1+0.001xFc^2^\l^3^/sin(2\q)]^-1/4^
_refine_ls_extinction_method 'SHELXL-2018/3 (Sheldrick 2018)'
_refine_ls_goodness_of_fit_ref 0.960
_refine_ls_hydrogen_treatment constr
_refine_ls_matrix_type full
_refine_ls_number_parameters 938
_refine_ls_number_reflns 14839
_refine_ls_number_restraints 0
_refine_ls_restrained_S_all 0.960
_refine_ls_R_factor_all 0.1747
_refine_ls_R_factor_gt 0.0798
_refine_ls_shift/su_max 0.000
_refine_ls_shift/su_mean 0.000
_refine_ls_structure_factor_coef Fsqd
_refine_ls_weighting_details 'w=1/[\s^2^(Fo^2^)+(0.0764P)^2^] where P=(Fo^2^+2Fc^2^)/3'
_refine_ls_weighting_scheme calc
_refine_ls_wR_factor_gt 0.1694
_refine_ls_wR_factor_ref 0.2170
_reflns_Friedel_coverage 0.000
_reflns_number_gt 7123
_reflns_number_total 14839
_reflns_threshold_expression 'I > 2\s(I)'
_cod_data_source_file c9nj05527d2.cif
_cod_data_source_block 2c
_cod_depositor_comments
;
The following automatic conversions were performed:

data item '_exptl_absorpt_correction_type' value 'EMPIRICAL' was
changed to 'empirical' in accordance with the
/home/data/users/saulius/crontab/automatic-downloads/rss-feeds/RSC/lib/dictionaries/cif_core.dic
dictionary named 'cif_core.dic' version 2.4.2 last updated on
2011-04-26.

Automatic conversion script
Id: cif_fix_values 7556 2019-12-06 15:28:31Z antanas 

 Adding full bibliography for 7059244--7059246.cif.

 Adding full bibliography for 7059244--7059246.cif.
;
_cod_database_code 7059245
_shelx_shelxl_version_number 2018/3
_shelx_space_group_comment
;
The symmetry employed for this shelxl refinement is uniquely defined
by the following loop, which should always be used as a source of
symmetry information in preference to the above space-group names.
They are only intended as comments.
;
_olex2_refinement_description
;
1. Fixed Uiso
 At 1.2 times of:
  All C(H) groups
2.a Aromatic/amide H refined with riding coordinates:
 C2(H2), C3(H3), C4(H4), C5(H5), C6(H6), C9(H9), C10(H10), C11(H11), C12(H12),
 C13(H13), C15(H15), C16(H16), C17(H17), C18(H18), C19(H19), C22(H22), C23(H23),
  C24(H24), C25(H25), C26(H26), C28(H28), C29(H29), C30(H30), C31(H31),
 C32(H32), C35(H35), C36(H36), C37(H37), C38(H38), C39(H39), C41(H41), C42(H42),
  C43(H43), C44(H44), C45(H45), C48(H48), C49(H49), C50(H50), C51(H51),
 C52(H52), C54(H54), C55(H55), C56(H56), C57(H57), C58(H58), C61(H61), C62(H62),
  C63(H63), C64(H64), C65(H65), C67(H67), C68(H68), C69(H69), C70(H70),
 C71(H71), C74(H74), C75(H75), C76(H76), C77(H77), C78(H78)
;
_olex2_submission_special_instructions 'No special instructions were received'

loop_
_space_group_symop_operation_xyz
'x, y, z'
'-x, -y, -z'

loop_
_atom_site_label
_atom_site_type_symbol
_atom_site_fract_x
_atom_site_fract_y
_atom_site_fract_z
_atom_site_U_iso_or_equiv
_atom_site_adp_type
_atom_site_occupancy
_atom_site_site_symmetry_order
_atom_site_calc_flag
_atom_site_refinement_flags_posn
C1 C 0.9247(5) 0.3057(4) 0.0494(3) 0.0436(15) Uani 1 1 d .
C2 C 0.9775(5) 0.3864(4) 0.1080(3) 0.0464(15) Uani 1 1 d .
H2 H 0.963022 0.402089 0.154247 0.056 Uiso 1 1 calc R
C3 C 1.0528(5) 0.4448(4) 0.0978(4) 0.0635(19) Uani 1 1 d .
H3 H 1.091992 0.499623 0.137845 0.076 Uiso 1 1 calc R
C4 C 1.0703(6) 0.4232(5) 0.0302(5) 0.073(2) Uani 1 1 d .
H4 H 1.121662 0.463410 0.023862 0.088 Uiso 1 1 calc R
C5 C 1.0146(6) 0.3442(5) -0.0286(4) 0.072(2) Uani 1 1 d .
H5 H 1.026458 0.330693 -0.075460 0.087 Uiso 1 1 calc R
C6 C 0.9411(5) 0.2843(4) -0.0191(3) 0.0540(16) Uani 1 1 d .
H6 H 0.902531 0.229284 -0.059201 0.065 Uiso 1 1 calc R
C7 C 0.7843(4) 0.0877(3) 0.0331(3) 0.0350(13) Uani 1 1 d .
C8 C 0.7896(5) -0.0170(4) -0.0017(3) 0.0410(14) Uani 1 1 d .
C9 C 0.7148(5) -0.0900(4) -0.0066(3) 0.0544(17) Uani 1 1 d .
H9 H 0.658459 -0.073038 0.014356 0.065 Uiso 1 1 calc R
C10 C 0.7232(6) -0.1861(4) -0.0416(3) 0.0589(18) Uani 1 1 d .
H10 H 0.671720 -0.234822 -0.045036 0.071 Uiso 1 1 calc R
C11 C 0.8038(6) -0.2133(4) -0.0717(3) 0.0582(18) Uani 1 1 d .
H11 H 0.809229 -0.280134 -0.094541 0.070 Uiso 1 1 calc R
C12 C 0.8771(5) -0.1426(4) -0.0684(3) 0.0561(17) Uani 1 1 d .
H12 H 0.932695 -0.160147 -0.089993 0.067 Uiso 1 1 calc R
C13 C 0.8689(5) -0.0455(4) -0.0331(3) 0.0514(16) Uani 1 1 d .
H13 H 0.920029 0.002893 -0.030668 0.062 Uiso 1 1 calc R
C14 C 0.9053(4) 0.2987(3) 0.2393(3) 0.0352(13) Uani 1 1 d .
C15 C 0.9453(5) 0.3824(4) 0.2988(3) 0.0450(15) Uani 1 1 d .
H15 H 0.901521 0.428976 0.315959 0.054 Uiso 1 1 calc R
C16 C 1.0501(5) 0.3987(4) 0.3337(3) 0.0566(17) Uani 1 1 d .
H16 H 1.078566 0.456931 0.374462 0.068 Uiso 1 1 calc R
C17 C 1.1129(5) 0.3300(4) 0.3091(3) 0.0598(18) Uani 1 1 d .
H17 H 1.184564 0.341203 0.333168 0.072 Uiso 1 1 calc R
C18 C 1.0729(5) 0.2457(4) 0.2500(3) 0.0507(16) Uani 1 1 d .
H18 H 1.116522 0.198512 0.233788 0.061 Uiso 1 1 calc R
C19 C 0.9680(5) 0.2297(4) 0.2140(3) 0.0431(14) Uani 1 1 d .
H19 H 0.939820 0.172140 0.172602 0.052 Uiso 1 1 calc R
C20 C 0.6324(4) 0.2818(3) 0.2074(3) 0.0349(13) Uani 1 1 d .
C21 C 0.5545(5) 0.2760(3) 0.2457(3) 0.0371(13) Uani 1 1 d .
C22 C 0.5777(5) 0.3171(4) 0.3222(3) 0.0441(14) Uani 1 1 d .
H22 H 0.645364 0.349209 0.349342 0.053 Uiso 1 1 calc R
C23 C 0.5047(5) 0.3118(4) 0.3583(3) 0.0529(16) Uani 1 1 d .
H23 H 0.521566 0.340478 0.410121 0.063 Uiso 1 1 calc R
C24 C 0.4065(5) 0.2647(4) 0.3198(3) 0.0539(16) Uani 1 1 d .
H24 H 0.355237 0.261641 0.344759 0.065 Uiso 1 1 calc R
C25 C 0.3832(5) 0.2225(4) 0.2451(3) 0.0561(17) Uani 1 1 d .
H25 H 0.315894 0.188949 0.218719 0.067 Uiso 1 1 calc R
C26 C 0.4556(5) 0.2276(4) 0.2074(3) 0.0478(15) Uani 1 1 d .
H26 H 0.437967 0.198368 0.155563 0.057 Uiso 1 1 calc R
C27 C 0.6247(5) 0.1985(4) -0.0596(3) 0.0422(14) Uani 1 1 d .
C28 C 0.6408(5) 0.2077(4) -0.1225(3) 0.0580(17) Uani 1 1 d .
H28 H 0.676812 0.265942 -0.120247 0.070 Uiso 1 1 calc R
C29 C 0.6037(6) 0.1306(6) -0.1892(3) 0.076(2) Uani 1 1 d .
H29 H 0.613731 0.136237 -0.232709 0.091 Uiso 1 1 calc R
C30 C 0.5529(6) 0.0470(5) -0.1918(4) 0.070(2) Uani 1 1 d .
H30 H 0.530009 -0.006191 -0.237029 0.084 Uiso 1 1 calc R
C31 C 0.5348(5) 0.0388(4) -0.1307(4) 0.0631(19) Uani 1 1 d .
H31 H 0.497236 -0.019139 -0.133913 0.076 Uiso 1 1 calc R
C32 C 0.5703(5) 0.1139(4) -0.0637(3) 0.0492(16) Uani 1 1 d .
H32 H 0.557709 0.107655 -0.020945 0.059 Uiso 1 1 calc R
C33 C 0.7121(4) 0.4343(4) 0.0729(3) 0.0396(13) Uani 1 1 d .
C34 C 0.7070(5) 0.5355(4) 0.0771(3) 0.0419(14) Uani 1 1 d .
C35 C 0.7735(5) 0.6124(4) 0.1314(3) 0.0552(17) Uani 1 1 d .
H35 H 0.826763 0.600767 0.166463 0.066 Uiso 1 1 calc R
C36 C 0.7633(6) 0.7072(4) 0.1351(4) 0.071(2) Uani 1 1 d .
H36 H 0.810959 0.759976 0.171533 0.085 Uiso 1 1 calc R
C37 C 0.6847(7) 0.7239(5) 0.0863(5) 0.087(3) Uani 1 1 d .
H37 H 0.674970 0.788894 0.091191 0.105 Uiso 1 1 calc R
C38 C 0.6186(7) 0.6478(5) 0.0297(4) 0.087(3) Uani 1 1 d .
H38 H 0.565713 0.660169 -0.005154 0.104 Uiso 1 1 calc R
C39 C 0.6311(5) 0.5528(4) 0.0248(4) 0.0643(19) Uani 1 1 d .
H39 H 0.587568 0.499728 -0.014361 0.077 Uiso 1 1 calc R
C40 C 0.4464(4) 0.1355(3) 0.4970(3) 0.0384(14) Uani 1 1 d .
C41 C 0.4894(4) 0.1218(3) 0.5614(3) 0.0428(14) Uani 1 1 d .
H41 H 0.448072 0.116687 0.592580 0.051 Uiso 1 1 calc R
C42 C 0.5958(5) 0.1156(4) 0.5795(3) 0.0554(18) Uani 1 1 d .
H42 H 0.626771 0.105940 0.623372 0.066 Uiso 1 1 calc R
C43 C 0.6554(5) 0.1235(4) 0.5344(4) 0.0579(18) Uani 1 1 d .
H43 H 0.727335 0.119220 0.547393 0.069 Uiso 1 1 calc R
C44 C 0.6120(5) 0.1374(4) 0.4710(4) 0.0571(17) Uani 1 1 d .
H44 H 0.653712 0.143234 0.440133 0.068 Uiso 1 1 calc R
C45 C 0.5062(5) 0.1430(4) 0.4517(3) 0.0477(15) Uani 1 1 d .
H45 H 0.475553 0.151996 0.407439 0.057 Uiso 1 1 calc R
C46 C 0.1922(4) 0.0979(3) 0.3824(3) 0.0356(13) Uani 1 1 d .
C47 C 0.1392(5) 0.0443(3) 0.3059(3) 0.0388(14) Uani 1 1 d .
C48 C 0.0326(5) 0.0193(4) 0.2811(3) 0.0460(15) Uani 1 1 d .
H48 H -0.008842 0.036263 0.314750 0.055 Uiso 1 1 calc R
C49 C -0.0136(5) -0.0300(4) 0.2075(3) 0.0517(16) Uani 1 1 d .
H49 H -0.086623 -0.046982 0.191227 0.062 Uiso 1 1 calc R
C50 C 0.0444(6) -0.0548(4) 0.1579(3) 0.064(2) Uani 1 1 d .
H50 H 0.012074 -0.088181 0.107385 0.077 Uiso 1 1 calc R
C51 C 0.1499(6) -0.0307(4) 0.1821(3) 0.0628(19) Uani 1 1 d .
H51 H 0.190481 -0.048280 0.147956 0.075 Uiso 1 1 calc R
C52 C 0.1979(5) 0.0182(4) 0.2549(3) 0.0510(16) Uani 1 1 d .
H52 H 0.271014 0.034391 0.270589 0.061 Uiso 1 1 calc R
C53 C 0.4005(4) 0.3436(3) 0.6729(3) 0.0383(14) Uani 1 1 d .
C54 C 0.4658(5) 0.3811(4) 0.6425(3) 0.0506(16) Uani 1 1 d .
H54 H 0.465366 0.349367 0.592687 0.061 Uiso 1 1 calc R
C55 C 0.5324(5) 0.4661(4) 0.6859(4) 0.0616(19) Uani 1 1 d .
H55 H 0.578818 0.492716 0.666157 0.074 Uiso 1 1 calc R
C56 C 0.5308(6) 0.5117(4) 0.7576(4) 0.068(2) Uani 1 1 d .
H56 H 0.576891 0.569618 0.786960 0.082 Uiso 1 1 calc R
C57 C 0.4642(6) 0.4755(4) 0.7876(4) 0.069(2) Uani 1 1 d .
H57 H 0.463779 0.508403 0.837060 0.083 Uiso 1 1 calc R
C58 C 0.3972(5) 0.3897(4) 0.7448(3) 0.0524(16) Uani 1 1 d .
H58 H 0.350380 0.363544 0.764476 0.063 Uiso 1 1 calc R
C59 C 0.2568(4) 0.1128(3) 0.6242(3) 0.0346(13) Uani 1 1 d .
C60 C 0.2472(4) 0.0445(3) 0.6612(3) 0.0406(14) Uani 1 1 d .
C61 C 0.1931(5) -0.0504(3) 0.6243(3) 0.0492(16) Uani 1 1 d .
H61 H 0.160431 -0.072705 0.573443 0.059 Uiso 1 1 calc R
C62 C 0.1882(5) -0.1105(4) 0.6635(4) 0.0591(18) Uani 1 1 d .
H62 H 0.152403 -0.174625 0.639126 0.071 Uiso 1 1 calc R
C63 C 0.2346(5) -0.0783(4) 0.7374(4) 0.0618(18) Uani 1 1 d .
H63 H 0.231177 -0.120774 0.763217 0.074 Uiso 1 1 calc R
C64 C 0.2864(5) 0.0153(4) 0.7746(4) 0.0621(19) Uani 1 1 d .
H64 H 0.316484 0.038090 0.825833 0.074 Uiso 1 1 calc R
C65 C 0.2932(5) 0.0749(4) 0.7355(3) 0.0515(16) Uani 1 1 d .
H65 H 0.330405 0.138370 0.760290 0.062 Uiso 1 1 calc R
C66 C 0.0792(4) 0.2709(3) 0.6094(3) 0.0352(13) Uani 1 1 d .
C67 C 0.0223(4) 0.1799(3) 0.5857(3) 0.0395(14) Uani 1 1 d .
H67 H 0.027204 0.129791 0.542392 0.047 Uiso 1 1 calc R
C68 C -0.0411(5) 0.1637(4) 0.6259(3) 0.0497(15) Uani 1 1 d .
H68 H -0.078751 0.100938 0.610808 0.060 Uiso 1 1 calc R
C69 C -0.0513(5) 0.2353(4) 0.6872(3) 0.0608(18) Uani 1 1 d .
H69 H -0.096963 0.223102 0.713693 0.073 Uiso 1 1 calc R
C70 C 0.0062(5) 0.3274(4) 0.7106(3) 0.0628(19) Uani 1 1 d .
H70 H -0.000361 0.377787 0.753271 0.075 Uiso 1 1 calc R
C71 C 0.0714(5) 0.3447(4) 0.6724(3) 0.0471(15) Uani 1 1 d .
H71 H 0.111290 0.406635 0.688635 0.056 Uiso 1 1 calc R
C72 C 0.2192(4) 0.3928(3) 0.5289(3) 0.0323(12) Uani 1 1 d .
C73 C 0.2155(4) 0.4842(3) 0.5152(3) 0.0353(13) Uani 1 1 d .
C74 C 0.2851(5) 0.5174(4) 0.4849(3) 0.0448(15) Uani 1 1 d .
H74 H 0.340786 0.482456 0.474021 0.054 Uiso 1 1 calc R
C75 C 0.2727(5) 0.6026(4) 0.4703(3) 0.0554(17) Uani 1 1 d .
H75 H 0.320064 0.624472 0.448893 0.067 Uiso 1 1 calc R
C76 C 0.1944(5) 0.6553(4) 0.4860(3) 0.0540(17) Uani 1 1 d .
H76 H 0.187657 0.713270 0.475915 0.065 Uiso 1 1 calc R
C77 C 0.1260(5) 0.6235(4) 0.5165(3) 0.0475(15) Uani 1 1 d .
H77 H 0.070658 0.659178 0.526966 0.057 Uiso 1 1 calc R
C78 C 0.1366(5) 0.5391(3) 0.5323(3) 0.0431(14) Uani 1 1 d .
H78 H 0.089786 0.518980 0.554961 0.052 Uiso 1 1 calc R
Co1 Co 0.73667(6) 0.26829(5) 0.10301(4) 0.0354(2) Uani 1 1 d .
Co2 Co 0.24673(6) 0.20967(4) 0.52898(4) 0.0352(2) Uani 1 1 d .
N1 N 0.7221(4) 0.1295(3) 0.0741(2) 0.0368(11) Uani 1 1 d .
N2 N 0.8547(4) 0.1508(3) 0.0247(2) 0.0376(11) Uani 1 1 d .
N3 N 0.8529(3) 0.2412(3) 0.0607(2) 0.0344(10) Uani 1 1 d .
N4 N 0.6167(4) 0.2753(3) 0.1370(2) 0.0372(11) Uani 1 1 d .
N5 N 0.7363(4) 0.2910(3) 0.2426(2) 0.0367(11) Uani 1 1 d .
N6 N 0.7973(3) 0.2821(3) 0.2013(2) 0.0329(10) Uani 1 1 d .
N7 N 0.7537(3) 0.4055(3) 0.1279(2) 0.0363(11) Uani 1 1 d .
N8 N 0.6663(4) 0.3611(3) 0.0077(2) 0.0429(12) Uani 1 1 d .
N9 N 0.6656(4) 0.2751(3) 0.0098(2) 0.0389(11) Uani 1 1 d .
N10 N 0.1520(4) 0.1551(3) 0.4349(2) 0.0398(11) Uani 1 1 d .
N11 N 0.2952(4) 0.0918(3) 0.4068(2) 0.0362(11) Uani 1 1 d .
N12 N 0.3364(3) 0.1380(3) 0.4754(2) 0.0356(11) Uani 1 1 d .
N13 N 0.2153(4) 0.1005(3) 0.5539(2) 0.0402(11) Uani 1 1 d .
N14 N 0.3208(3) 0.1995(3) 0.6647(2) 0.0353(11) Uani 1 1 d .
N15 N 0.3340(3) 0.2531(3) 0.6285(2) 0.0345(10) Uani 1 1 d .
N16 N 0.2763(4) 0.3222(3) 0.5069(2) 0.0368(11) Uani 1 1 d .
N17 N 0.1516(3) 0.3735(3) 0.5651(2) 0.0356(11) Uani 1 1 d .
N18 N 0.1492(3) 0.2888(3) 0.5697(2) 0.0362(11) Uani 1 1 d .
O1 O 0.6583(3) 0.0805(2) 0.09037(19) 0.0458(10) Uani 1 1 d .
O2 O 0.5260(3) 0.2721(3) 0.09774(19) 0.0490(10) Uani 1 1 d .
O3 O 0.7966(3) 0.4661(2) 0.19185(19) 0.0473(10) Uani 1 1 d .
O4 O 0.0592(3) 0.1712(3) 0.4217(2) 0.0530(11) Uani 1 1 d .
O5 O 0.1589(3) 0.0221(2) 0.5085(2) 0.0481(10) Uani 1 1 d .
O6 O 0.3416(3) 0.3293(2) 0.4714(2) 0.0475(10) Uani 1 1 d .

loop_
_atom_site_aniso_label
_atom_site_aniso_U_11
_atom_site_aniso_U_22
_atom_site_aniso_U_33
_atom_site_aniso_U_23
_atom_site_aniso_U_13
_atom_site_aniso_U_12
C1 0.061(4) 0.037(3) 0.043(3) 0.019(3) 0.023(3) 0.017(3)
C2 0.051(4) 0.035(3) 0.054(4) 0.015(3) 0.018(3) 0.006(3)
C3 0.063(5) 0.043(3) 0.083(5) 0.020(3) 0.022(4) -0.003(3)
C4 0.081(6) 0.056(4) 0.110(7) 0.046(4) 0.053(5) 0.018(4)
C5 0.096(6) 0.071(4) 0.080(5) 0.044(4) 0.054(5) 0.023(4)
C6 0.067(5) 0.050(3) 0.057(4) 0.026(3) 0.027(4) 0.015(3)
C7 0.042(4) 0.035(3) 0.027(3) 0.010(2) 0.008(3) 0.009(3)
C8 0.048(4) 0.040(3) 0.028(3) 0.008(2) 0.003(3) 0.008(3)
C9 0.063(5) 0.039(3) 0.057(4) 0.012(3) 0.016(4) 0.003(3)
C10 0.080(5) 0.035(3) 0.055(4) 0.012(3) 0.013(4) 0.004(3)
C11 0.073(5) 0.037(3) 0.053(4) 0.009(3) 0.003(4) 0.013(4)
C12 0.056(5) 0.047(3) 0.050(4) -0.001(3) 0.013(3) 0.012(3)
C13 0.055(4) 0.041(3) 0.049(4) 0.005(3) 0.014(3) 0.008(3)
C14 0.038(4) 0.040(3) 0.027(3) 0.016(2) 0.002(3) 0.008(3)
C15 0.053(4) 0.046(3) 0.029(3) 0.009(2) 0.003(3) 0.014(3)
C16 0.053(5) 0.056(4) 0.040(4) 0.000(3) -0.001(3) 0.007(3)
C17 0.052(5) 0.072(4) 0.044(4) 0.016(3) -0.001(3) 0.014(4)
C18 0.050(4) 0.052(3) 0.048(4) 0.018(3) 0.007(3) 0.021(3)
C19 0.048(4) 0.041(3) 0.034(3) 0.010(2) 0.006(3) 0.005(3)
C20 0.050(4) 0.030(3) 0.026(3) 0.010(2) 0.012(3) 0.011(3)
C21 0.048(4) 0.039(3) 0.028(3) 0.013(2) 0.013(3) 0.015(3)
C22 0.049(4) 0.055(3) 0.028(3) 0.015(3) 0.010(3) 0.009(3)
C23 0.063(5) 0.068(4) 0.032(3) 0.016(3) 0.022(3) 0.017(4)
C24 0.058(5) 0.069(4) 0.049(4) 0.030(3) 0.025(4) 0.018(4)
C25 0.051(5) 0.071(4) 0.045(4) 0.023(3) 0.009(3) -0.003(3)
C26 0.054(4) 0.056(3) 0.036(3) 0.017(3) 0.014(3) 0.010(3)
C27 0.049(4) 0.056(3) 0.019(3) 0.009(2) 0.008(3) 0.021(3)
C28 0.055(5) 0.071(4) 0.038(4) 0.011(3) 0.010(3) 0.008(3)
C29 0.081(6) 0.099(5) 0.031(4) 0.009(4) 0.006(4) 0.003(5)
C30 0.064(5) 0.080(5) 0.041(4) -0.007(4) 0.010(4) 0.007(4)
C31 0.054(5) 0.061(4) 0.054(4) 0.006(3) -0.001(4) 0.005(3)
C32 0.052(4) 0.050(3) 0.043(4) 0.021(3) 0.002(3) 0.010(3)
C33 0.041(4) 0.045(3) 0.042(3) 0.022(3) 0.016(3) 0.012(3)
C34 0.049(4) 0.042(3) 0.045(3) 0.026(3) 0.017(3) 0.010(3)
C35 0.071(5) 0.048(3) 0.051(4) 0.027(3) 0.012(4) 0.007(3)
C36 0.099(6) 0.051(4) 0.072(5) 0.035(4) 0.024(5) 0.004(4)
C37 0.128(8) 0.053(4) 0.102(6) 0.050(4) 0.034(6) 0.029(5)
C38 0.103(7) 0.074(5) 0.098(6) 0.061(5) 0.007(5) 0.020(5)
C39 0.065(5) 0.063(4) 0.071(5) 0.045(4) -0.002(4) 0.005(4)
C40 0.046(4) 0.025(2) 0.039(3) 0.008(2) 0.008(3) 0.010(3)
C41 0.047(4) 0.037(3) 0.040(3) 0.009(2) 0.009(3) 0.017(3)
C42 0.050(4) 0.043(3) 0.056(4) 0.011(3) -0.008(3) 0.018(3)
C43 0.039(4) 0.042(3) 0.083(5) 0.014(3) 0.012(4) 0.008(3)
C44 0.044(4) 0.050(4) 0.080(5) 0.025(3) 0.019(4) 0.009(3)
C45 0.047(4) 0.043(3) 0.052(4) 0.019(3) 0.009(3) 0.009(3)
C46 0.042(4) 0.035(3) 0.031(3) 0.013(2) 0.009(3) 0.014(3)
C47 0.051(4) 0.027(3) 0.034(3) 0.008(2) 0.008(3) 0.005(3)
C48 0.047(4) 0.045(3) 0.033(3) 0.005(3) 0.002(3) 0.003(3)
C49 0.048(4) 0.048(3) 0.040(4) -0.001(3) 0.002(3) 0.004(3)
C50 0.071(6) 0.064(4) 0.031(4) -0.005(3) -0.005(4) 0.014(4)
C51 0.070(5) 0.073(4) 0.031(4) 0.002(3) 0.011(4) 0.014(4)
C52 0.047(4) 0.057(3) 0.034(3) 0.000(3) 0.006(3) 0.014(3)
C53 0.047(4) 0.026(2) 0.031(3) 0.003(2) 0.002(3) 0.004(3)
C54 0.060(5) 0.045(3) 0.047(4) 0.023(3) 0.005(3) 0.002(3)
C55 0.067(5) 0.042(3) 0.070(5) 0.022(3) 0.005(4) -0.004(3)
C56 0.068(6) 0.041(3) 0.075(5) 0.011(3) -0.003(4) -0.006(3)
C57 0.077(6) 0.048(4) 0.060(5) -0.003(3) 0.011(4) 0.000(4)
C58 0.063(5) 0.036(3) 0.048(4) 0.005(3) 0.012(3) -0.001(3)
C59 0.039(4) 0.030(3) 0.034(3) 0.009(2) 0.011(3) 0.009(2)
C60 0.043(4) 0.036(3) 0.044(3) 0.014(2) 0.012(3) 0.011(3)
C61 0.056(4) 0.032(3) 0.059(4) 0.016(3) 0.017(3) 0.004(3)
C62 0.068(5) 0.034(3) 0.078(5) 0.022(3) 0.024(4) 0.003(3)
C63 0.069(5) 0.055(4) 0.076(5) 0.040(4) 0.020(4) 0.021(4)
C64 0.069(5) 0.053(4) 0.065(4) 0.034(3) 0.002(4) 0.007(4)
C65 0.061(5) 0.038(3) 0.056(4) 0.026(3) 0.002(3) 0.002(3)
C66 0.040(4) 0.036(3) 0.033(3) 0.014(2) 0.013(3) 0.014(3)
C67 0.048(4) 0.032(3) 0.035(3) 0.007(2) 0.013(3) 0.010(3)
C68 0.053(4) 0.049(3) 0.045(4) 0.015(3) 0.013(3) -0.003(3)
C69 0.062(5) 0.071(4) 0.048(4) 0.017(3) 0.023(4) -0.005(4)
C70 0.072(5) 0.061(4) 0.046(4) -0.002(3) 0.031(4) 0.001(4)
C71 0.059(4) 0.043(3) 0.035(3) 0.006(3) 0.018(3) 0.005(3)
C72 0.036(3) 0.036(3) 0.023(3) 0.007(2) 0.007(2) 0.007(2)
C73 0.043(4) 0.033(3) 0.025(3) 0.008(2) 0.003(3) 0.001(3)
C74 0.049(4) 0.042(3) 0.040(3) 0.014(3) 0.008(3) 0.007(3)
C75 0.065(5) 0.043(3) 0.057(4) 0.020(3) 0.013(4) -0.002(3)
C76 0.066(5) 0.036(3) 0.056(4) 0.021(3) 0.005(4) 0.002(3)
C77 0.049(4) 0.038(3) 0.050(4) 0.012(3) 0.007(3) 0.011(3)
C78 0.049(4) 0.035(3) 0.040(3) 0.009(2) 0.008(3) 0.009(3)
Co1 0.0457(5) 0.0354(4) 0.0266(4) 0.0123(3) 0.0097(3) 0.0104(3)
Co2 0.0434(5) 0.0318(4) 0.0279(4) 0.0083(3) 0.0078(3) 0.0102(3)
N1 0.043(3) 0.036(2) 0.035(3) 0.017(2) 0.011(2) 0.006(2)
N2 0.045(3) 0.035(2) 0.035(3) 0.015(2) 0.010(2) 0.009(2)
N3 0.040(3) 0.031(2) 0.032(2) 0.0138(19) 0.007(2) 0.005(2)
N4 0.042(3) 0.042(2) 0.029(2) 0.0157(19) 0.007(2) 0.008(2)
N5 0.048(3) 0.032(2) 0.031(3) 0.0113(19) 0.010(2) 0.013(2)
N6 0.041(3) 0.031(2) 0.029(2) 0.0105(18) 0.014(2) 0.012(2)
N7 0.048(3) 0.037(2) 0.026(2) 0.013(2) 0.009(2) 0.010(2)
N8 0.051(3) 0.048(3) 0.028(3) 0.015(2) 0.005(2) 0.008(2)
N9 0.047(3) 0.046(3) 0.026(2) 0.014(2) 0.012(2) 0.010(2)
N10 0.043(3) 0.036(2) 0.043(3) 0.016(2) 0.015(2) 0.014(2)
N11 0.047(3) 0.030(2) 0.028(3) 0.0062(18) 0.009(2) 0.003(2)
N12 0.038(3) 0.032(2) 0.031(3) 0.0091(19) 0.002(2) 0.009(2)
N13 0.049(3) 0.030(2) 0.032(3) 0.0047(19) 0.003(2) 0.004(2)
N14 0.036(3) 0.033(2) 0.032(2) 0.0084(19) 0.004(2) 0.005(2)
N15 0.040(3) 0.032(2) 0.035(2) 0.0149(19) 0.010(2) 0.014(2)
N16 0.048(3) 0.036(2) 0.023(2) 0.0084(18) 0.006(2) 0.010(2)
N17 0.043(3) 0.031(2) 0.029(2) 0.0085(18) 0.004(2) 0.007(2)
N18 0.040(3) 0.036(2) 0.023(2) 0.0062(18) -0.002(2) 0.003(2)
O1 0.053(3) 0.042(2) 0.048(2) 0.0196(18) 0.019(2) 0.002(2)
O2 0.042(3) 0.068(2) 0.037(2) 0.0230(19) 0.002(2) 0.013(2)
O3 0.068(3) 0.0355(19) 0.033(2) 0.0095(17) 0.007(2) 0.0126(19)
O4 0.053(3) 0.060(2) 0.035(2) 0.0020(18) 0.010(2) 0.023(2)
O5 0.055(3) 0.0316(18) 0.044(2) 0.0037(17) 0.005(2) 0.0026(19)
O6 0.059(3) 0.052(2) 0.041(2) 0.0204(18) 0.024(2) 0.021(2)

loop_
_atom_type_symbol
_atom_type_description
_atom_type_scat_dispersion_real
_atom_type_scat_dispersion_imag
_atom_type_scat_source
C C 0.0033 0.0016 'International Tables Vol C Tables 4.2.6.8 and 6.1.1.4'
H H 0.0000 0.0000 'International Tables Vol C Tables 4.2.6.8 and 6.1.1.4'
Co Co 0.3494 0.9721 'International Tables Vol C Tables 4.2.6.8 and 6.1.1.4'
N N 0.0061 0.0033 'International Tables Vol C Tables 4.2.6.8 and 6.1.1.4'
O O 0.0106 0.0060 'International Tables Vol C Tables 4.2.6.8 and 6.1.1.4'

loop_
_geom_angle_atom_site_label_1
_geom_angle_atom_site_label_2
_geom_angle_atom_site_label_3
_geom_angle
C2 C1 C6 121.6(6)
C2 C1 N3 118.7(5)
C6 C1 N3 119.6(5)
C1 C2 H2 120.8
C1 C2 C3 118.4(6)
C3 C2 H2 120.8
C2 C3 H3 119.9
C4 C3 C2 120.2(6)
C4 C3 H3 119.9
C3 C4 H4 119.5
C3 C4 C5 121.0(7)
C5 C4 H4 119.5
C4 C5 H5 120.2
C4 C5 C6 119.6(6)
C6 C5 H5 120.2
C1 C6 C5 119.2(6)
C1 C6 H6 120.4
C5 C6 H6 120.4
N1 C7 C8 128.1(5)
N1 C7 N2 115.4(4)
N2 C7 C8 116.4(5)
C9 C8 C7 123.1(5)
C13 C8 C7 119.2(5)
C13 C8 C9 117.7(5)
C8 C9 H9 120.1
C10 C9 C8 119.9(6)
C10 C9 H9 120.1
C9 C10 H10 119.2
C11 C10 C9 121.7(6)
C11 C10 H10 119.2
C10 C11 H11 120.4
C10 C11 C12 119.2(6)
C12 C11 H11 120.4
C11 C12 H12 120.3
C11 C12 C13 119.3(6)
C13 C12 H12 120.3
C8 C13 C12 122.2(6)
C8 C13 H13 118.9
C12 C13 H13 118.9
C15 C14 C19 120.9(5)
C15 C14 N6 120.2(5)
C19 C14 N6 118.9(4)
C14 C15 H15 120.2
C14 C15 C16 119.6(5)
C16 C15 H15 120.2
C15 C16 H16 120.1
C17 C16 C15 119.8(5)
C17 C16 H16 120.1
C16 C17 H17 119.7
C18 C17 C16 120.7(6)
C18 C17 H17 119.7
C17 C18 H18 120.1
C17 C18 C19 119.8(6)
C19 C18 H18 120.1
C14 C19 C18 119.2(5)
C14 C19 H19 120.4
C18 C19 H19 120.4
N4 C20 C21 127.4(5)
N4 C20 N5 112.8(5)
N5 C20 C21 119.7(5)
C22 C21 C20 120.9(5)
C26 C21 C20 120.7(5)
C26 C21 C22 118.4(5)
C21 C22 H22 119.5
C23 C22 C21 121.0(6)
C23 C22 H22 119.5
C22 C23 H23 119.9
C22 C23 C24 120.1(6)
C24 C23 H23 119.9
C23 C24 H24 120.2
C25 C24 C23 119.5(6)
C25 C24 H24 120.2
C24 C25 H25 119.3
C24 C25 C26 121.4(6)
C26 C25 H25 119.3
C21 C26 H26 120.2
C25 C26 C21 119.5(6)
C25 C26 H26 120.2
C28 C27 N9 120.2(5)
C32 C27 C28 120.0(5)
C32 C27 N9 119.8(5)
C27 C28 H28 120.4
C27 C28 C29 119.2(6)
C29 C28 H28 120.4
C28 C29 H29 120.0
C30 C29 C28 119.9(7)
C30 C29 H29 120.0
C29 C30 H30 119.6
C31 C30 C29 120.9(6)
C31 C30 H30 119.6
C30 C31 H31 119.6
C30 C31 C32 120.8(6)
C32 C31 H31 119.6
C27 C32 H32 120.4
C31 C32 C27 119.2(6)
C31 C32 H32 120.4
N7 C33 C34 126.4(5)
N7 C33 N8 115.3(4)
N8 C33 C34 118.2(5)
C35 C34 C33 122.3(5)
C35 C34 C39 119.5(5)
C39 C34 C33 118.2(5)
C34 C35 H35 119.8
C34 C35 C36 120.4(6)
C36 C35 H35 119.8
C35 C36 H36 120.2
C37 C36 C35 119.6(7)
C37 C36 H36 120.2
C36 C37 H37 119.4
C36 C37 C38 121.2(6)
C38 C37 H37 119.4
C37 C38 H38 120.6
C37 C38 C39 118.9(7)
C39 C38 H38 120.6
C34 C39 C38 120.2(6)
C34 C39 H39 119.9
C38 C39 H39 119.9
C41 C40 N12 119.7(5)
C45 C40 C41 120.9(5)
C45 C40 N12 119.4(5)
C40 C41 H41 120.8
C40 C41 C42 118.4(6)
C42 C41 H41 120.8
C41 C42 H42 119.7
C43 C42 C41 120.7(6)
C43 C42 H42 119.7
C42 C43 H43 119.8
C44 C43 C42 120.4(6)
C44 C43 H43 119.8
C43 C44 H44 120.1
C43 C44 C45 119.8(6)
C45 C44 H44 120.1
C40 C45 C44 119.8(6)
C40 C45 H45 120.1
C44 C45 H45 120.1
N10 C46 C47 127.6(5)
N10 C46 N11 113.4(5)
N11 C46 C47 119.0(5)
C48 C47 C46 122.9(5)
C48 C47 C52 118.4(5)
C52 C47 C46 118.6(5)
C47 C48 H48 119.8
C49 C48 C47 120.3(6)
C49 C48 H48 119.8
C48 C49 H49 119.6
C50 C49 C48 120.9(6)
C50 C49 H49 119.6
C49 C50 H50 120.5
C49 C50 C51 119.1(6)
C51 C50 H50 120.5
C50 C51 H51 119.4
C52 C51 C50 121.3(6)
C52 C51 H51 119.4
C47 C52 H52 120.0
C51 C52 C47 120.0(6)
C51 C52 H52 120.0
C54 C53 C58 122.0(5)
C54 C53 N15 118.7(5)
C58 C53 N15 119.3(5)
C53 C54 H54 120.6
C53 C54 C55 118.8(6)
C55 C54 H54 120.6
C54 C55 H55 120.1
C56 C55 C54 119.7(6)
C56 C55 H55 120.1
C55 C56 H56 119.2
C57 C56 C55 121.6(6)
C57 C56 H56 119.2
C56 C57 H57 120.3
C56 C57 C58 119.4(6)
C58 C57 H57 120.3
C53 C58 C57 118.5(6)
C53 C58 H58 120.7
C57 C58 H58 120.7
N13 C59 C60 128.4(5)
N13 C59 N14 114.4(4)
N14 C59 C60 117.1(5)
C61 C60 C59 122.8(5)
C65 C60 C59 118.3(5)
C65 C60 C61 118.9(5)
C60 C61 H61 120.5
C62 C61 C60 119.0(6)
C62 C61 H61 120.5
C61 C62 H62 119.6
C63 C62 C61 120.8(6)
C63 C62 H62 119.6
C62 C63 H63 119.6
C62 C63 C64 120.8(6)
C64 C63 H63 119.6
C63 C64 H64 120.7
C65 C64 C63 118.6(6)
C65 C64 H64 120.7
C60 C65 H65 119.1
C64 C65 C60 121.8(5)
C64 C65 H65 119.1
C67 C66 C71 120.7(5)
C67 C66 N18 119.9(5)
C71 C66 N18 119.4(5)
C66 C67 H67 120.6
C68 C67 C66 118.8(5)
C68 C67 H67 120.6
C67 C68 H68 119.2
C69 C68 C67 121.6(6)
C69 C68 H68 119.2
C68 C69 H69 120.4
C68 C69 C70 119.3(6)
C70 C69 H69 120.4
C69 C70 H70 119.9
C71 C70 C69 120.2(6)
C71 C70 H70 119.9
C66 C71 H71 120.3
C70 C71 C66 119.5(5)
C70 C71 H71 120.3
N16 C72 C73 128.5(5)
N16 C72 N17 114.5(4)
N17 C72 C73 116.9(4)
C74 C73 C72 123.3(5)
C74 C73 C78 118.5(5)
C78 C73 C72 118.2(5)
C73 C74 H74 120.3
C73 C74 C75 119.4(6)
C75 C74 H74 120.3
C74 C75 H75 119.0
C76 C75 C74 121.9(6)
C76 C75 H75 119.0
C75 C76 H76 120.5
C75 C76 C77 119.0(5)
C77 C76 H76 120.5
C76 C77 H77 119.7
C76 C77 C78 120.7(6)
C78 C77 H77 119.7
C73 C78 C77 120.4(6)
C73 C78 H78 119.8
C77 C78 H78 119.8
N1 Co1 N3 80.16(19)
N1 Co1 N9 98.13(18)
N3 Co1 N9 85.12(19)
N4 Co1 N1 91.89(19)
N4 Co1 N3 171.73(17)
N4 Co1 N6 80.7(2)
N4 Co1 N7 90.34(18)
N4 Co1 N9 93.8(2)
N6 Co1 N1 90.34(17)
N6 Co1 N3 101.46(19)
N6 Co1 N7 91.53(17)
N6 Co1 N9 170.10(17)
N7 Co1 N1 177.30(19)
N7 Co1 N3 97.54(18)
N7 Co1 N9 80.19(18)
N10 Co2 N12 80.8(2)
N10 Co2 N13 92.78(19)
N10 Co2 N15 172.50(18)
N10 Co2 N16 88.24(18)
N10 Co2 N18 92.58(19)
N12 Co2 N15 101.16(19)
N12 Co2 N16 92.96(19)
N12 Co2 N18 170.61(17)
N13 Co2 N12 89.11(19)
N13 Co2 N15 80.05(18)
N13 Co2 N16 177.82(19)
N13 Co2 N18 97.9(2)
N16 Co2 N15 98.86(18)
N16 Co2 N18 80.1(2)
N18 Co2 N15 86.28(18)
C7 N1 Co1 113.6(4)
O1 N1 C7 122.2(4)
O1 N1 Co1 124.2(3)
N3 N2 C7 114.4(4)
C1 N3 Co1 130.0(3)
N2 N3 C1 113.5(4)
N2 N3 Co1 115.0(3)
C20 N4 Co1 114.8(4)
O2 N4 C20 121.1(5)
O2 N4 Co1 124.0(3)
N6 N5 C20 114.6(4)
C14 N6 Co1 128.5(4)
N5 N6 C14 114.1(4)
N5 N6 Co1 116.7(3)
C33 N7 Co1 114.3(3)
O3 N7 C33 121.8(4)
O3 N7 Co1 123.8(3)
N9 N8 C33 114.7(4)
C27 N9 Co1 129.6(3)
N8 N9 C27 114.5(4)
N8 N9 Co1 115.3(3)
C46 N10 Co2 114.5(4)
O4 N10 C46 122.0(4)
O4 N10 Co2 123.4(3)
N12 N11 C46 115.8(4)
C40 N12 Co2 130.7(3)
N11 N12 C40 113.5(4)
N11 N12 Co2 115.4(3)
C59 N13 Co2 114.5(3)
O5 N13 C59 122.0(4)
O5 N13 Co2 123.6(3)
N15 N14 C59 114.8(4)
C53 N15 Co2 130.7(3)
N14 N15 C53 113.1(4)
N14 N15 Co2 115.4(3)
C72 N16 Co2 114.5(4)
O6 N16 C72 121.5(4)
O6 N16 Co2 123.9(3)
N18 N17 C72 115.5(4)
C66 N18 Co2 130.0(3)
N17 N18 C66 114.5(4)
N17 N18 Co2 115.4(4)

loop_
_geom_bond_atom_site_label_1
_geom_bond_atom_site_label_2
_geom_bond_distance
C1 C2 1.376(7)
C1 C6 1.381(8)
C1 N3 1.436(7)
C2 H2 0.9500
C2 C3 1.398(8)
C3 H3 0.9500
C3 C4 1.368(9)
C4 H4 0.9500
C4 C5 1.377(10)
C5 H5 0.9500
C5 C6 1.386(8)
C6 H6 0.9500
C7 C8 1.477(7)
C7 N1 1.330(6)
C7 N2 1.379(6)
C8 C9 1.404(8)
C8 C13 1.370(8)
C9 H9 0.9500
C9 C10 1.374(7)
C10 H10 0.9500
C10 C11 1.368(9)
C11 H11 0.9500
C11 C12 1.377(8)
C12 H12 0.9500
C12 C13 1.387(7)
C13 H13 0.9500
C14 C15 1.373(7)
C14 C19 1.385(7)
C14 N6 1.440(7)
C15 H15 0.9500
C15 C16 1.388(8)
C16 H16 0.9500
C16 C17 1.380(8)
C17 H17 0.9500
C17 C18 1.373(8)
C18 H18 0.9500
C18 C19 1.394(8)
C19 H19 0.9500
C20 C21 1.452(7)
C20 N4 1.357(6)
C20 N5 1.386(7)
C21 C22 1.404(7)
C21 C26 1.391(8)
C22 H22 0.9500
C22 C23 1.363(8)
C23 H23 0.9500
C23 C24 1.379(8)
C24 H24 0.9500
C24 C25 1.371(8)
C25 H25 0.9500
C25 C26 1.379(8)
C26 H26 0.9500
C27 C28 1.389(8)
C27 C32 1.388(7)
C27 N9 1.429(6)
C28 H28 0.9500
C28 C29 1.394(8)
C29 H29 0.9500
C29 C30 1.364(9)
C30 H30 0.9500
C30 C31 1.355(9)
C31 H31 0.9500
C31 C32 1.383(8)
C32 H32 0.9500
C33 C34 1.475(7)
C33 N7 1.337(6)
C33 N8 1.367(7)
C34 C35 1.376(8)
C34 C39 1.389(8)
C35 H35 0.9500
C35 C36 1.392(7)
C36 H36 0.9500
C36 C37 1.362(10)
C37 H37 0.9500
C37 C38 1.385(10)
C38 H38 0.9500
C38 C39 1.394(8)
C39 H39 0.9500
C40 C41 1.381(7)
C40 C45 1.377(8)
C40 N12 1.444(7)
C41 H41 0.9500
C41 C42 1.403(8)
C42 H42 0.9500
C42 C43 1.372(9)
C43 H43 0.9500
C43 C44 1.368(9)
C44 H44 0.9500
C44 C45 1.396(8)
C45 H45 0.9500
C46 C47 1.455(7)
C46 N10 1.347(6)
C46 N11 1.373(7)
C47 C48 1.389(8)
C47 C52 1.399(8)
C48 H48 0.9500
C48 C49 1.382(7)
C49 H49 0.9500
C49 C50 1.370(9)
C50 H50 0.9500
C50 C51 1.373(9)
C51 H51 0.9500
C51 C52 1.374(8)
C52 H52 0.9500
C53 C54 1.377(8)
C53 C58 1.387(7)
C53 N15 1.447(6)
C54 H54 0.9500
C54 C55 1.389(8)
C55 H55 0.9500
C55 C56 1.376(9)
C56 H56 0.9500
C56 C57 1.374(9)
C57 H57 0.9500
C57 C58 1.397(8)
C58 H58 0.9500
C59 C60 1.466(7)
C59 N13 1.344(6)
C59 N14 1.382(6)
C60 C61 1.411(7)
C60 C65 1.385(7)
C61 H61 0.9500
C61 C62 1.388(8)
C62 H62 0.9500
C62 C63 1.377(8)
C63 H63 0.9500
C63 C64 1.387(8)
C64 H64 0.9500
C64 C65 1.383(7)
C65 H65 0.9500
C66 C67 1.386(7)
C66 C71 1.391(7)
C66 N18 1.437(7)
C67 H67 0.9500
C67 C68 1.370(7)
C68 H68 0.9500
C68 C69 1.364(8)
C69 H69 0.9500
C69 C70 1.404(8)
C70 H70 0.9500
C70 C71 1.363(8)
C71 H71 0.9500
C72 C73 1.471(7)
C72 N16 1.334(6)
C72 N17 1.367(6)
C73 C74 1.385(7)
C73 C78 1.395(7)
C74 H74 0.9500
C74 C75 1.397(7)
C75 H75 0.9500
C75 C76 1.364(9)
C76 H76 0.9500
C76 C77 1.366(8)
C77 H77 0.9500
C77 C78 1.397(7)
C78 H78 0.9500
Co1 N1 1.918(4)
Co1 N3 1.937(5)
Co1 N4 1.883(5)
Co1 N6 1.899(4)
Co1 N7 1.904(4)
Co1 N9 1.943(4)
Co2 N10 1.902(5)
Co2 N12 1.912(5)
Co2 N13 1.908(4)
Co2 N15 1.944(4)
Co2 N16 1.914(4)
Co2 N18 1.929(5)
N1 O1 1.267(5)
N2 N3 1.288(5)
N4 O2 1.278(5)
N5 N6 1.277(6)
N7 O3 1.272(5)
N8 N9 1.286(5)
N10 O4 1.263(6)
N11 N12 1.287(5)
N13 O5 1.277(5)
N14 N15 1.281(5)
N16 O6 1.274(5)
N17 N18 1.287(5)

loop_
_smtbx_masks_void_nr
_smtbx_masks_void_average_x
_smtbx_masks_void_average_y
_smtbx_masks_void_average_z
_smtbx_masks_void_volume
_smtbx_masks_void_count_electrons
1 0.255 0.600 0.220 137.9 8.8
2 0.745 0.400 0.780 137.9 8.9
